data_4334112
loop_
_publ_author_name
'German E. Pieslinger'
'Pablo Albores'
'Leonardo D. Slep'
'Benjamin J. Coe'
'Cliff J. Timpson'
'Luis M. Baraldo'

_publ_section_title
;
 Communication between Remote Moieties in Linear Ru-Ru-Ru Trimetallic
 Cyanide-Bridged Complexes
;
_journal_name_full 'Inorganic Chemistry'
_journal_page_first 2906
_journal_page_last 2917
_journal_paper_doi 10.1021/ic302173g
_journal_volume 52
_journal_year 2013
_chemical_formula_sum 'C26 H28 N6 O4 Ru'
_chemical_formula_weight 589.61
_chemical_name_systematic
;
 ?
;
_space_group_IT_number 2
_symmetry_cell_setting triclinic
_symmetry_space_group_name_Hall '-P 1'
_symmetry_space_group_name_H-M 'P -1'
_atom_sites_solution_hydrogens geom
_atom_sites_solution_primary direct
_atom_sites_solution_secondary difmap
_audit_creation_method SHELXL-97
_cell_angle_alpha 96.306(5)
_cell_angle_beta 105.691(6)
_cell_angle_gamma 100.882(5)
_cell_formula_units_Z 4
_cell_length_a 10.3644(7)
_cell_length_b 15.7563(8)
_cell_length_c 17.1816(11)
_cell_measurement_reflns_used 3730
_cell_measurement_temperature 293(2)
_cell_measurement_theta_max 28.9456
_cell_measurement_theta_min 3.7032
_cell_volume 2614.0(3)
_computing_structure_refinement 'SHELXL-97 (Sheldrick, 1997)'
_diffrn_ambient_temperature 293(2)
_diffrn_measured_fraction_theta_full 0.996
_diffrn_measured_fraction_theta_max 0.996
_diffrn_radiation_monochromator graphite
_diffrn_radiation_source 'fine-focus sealed tube'
_diffrn_radiation_type MoK\a
_diffrn_radiation_wavelength 0.71073
_diffrn_reflns_av_R_equivalents 0.0802
_diffrn_reflns_av_sigmaI/netI 0.1391
_diffrn_reflns_limit_h_max 12
_diffrn_reflns_limit_h_min -13
_diffrn_reflns_limit_k_max 19
_diffrn_reflns_limit_k_min -19
_diffrn_reflns_limit_l_max 21
_diffrn_reflns_limit_l_min -21
_diffrn_reflns_number 18714
_diffrn_reflns_theta_full 26.50
_diffrn_reflns_theta_max 26.50
_diffrn_reflns_theta_min 3.71
_exptl_absorpt_coefficient_mu 0.643
_exptl_absorpt_correction_T_max 1.00000
_exptl_absorpt_correction_T_min 0.56767
_exptl_absorpt_correction_type multi-scan
_exptl_absorpt_process_details
;
CrysAlisPro, Agilent Technologies,
Version 1.171.34.49 (release 20-01-2011 CrysAlis171 .NET)
(compiled Jan 20 2011,15:58:25)
empirical absorption correction using spherical harmonics,
 implemented in SCALE3 ABSPACK scaling algorithm.
;
_exptl_crystal_colour yellow
_exptl_crystal_density_diffrn 1.498
_exptl_crystal_description plate
_exptl_crystal_F_000 1208
_exptl_crystal_size_max 0.30
_exptl_crystal_size_mid 0.20
_exptl_crystal_size_min 0.05
_refine_diff_density_max 1.146
_refine_diff_density_min -1.221
_refine_diff_density_rms 0.112
_refine_ls_extinction_method none
_refine_ls_goodness_of_fit_ref 1.037
_refine_ls_hydrogen_treatment constr
_refine_ls_matrix_type full
_refine_ls_number_parameters 667
_refine_ls_number_reflns 10777
_refine_ls_number_restraints 0
_refine_ls_restrained_S_all 1.037
_refine_ls_R_factor_all 0.1232
_refine_ls_R_factor_gt 0.0687
_refine_ls_shift/su_max 0.001
_refine_ls_shift/su_mean 0.000
_refine_ls_structure_factor_coef Fsqd
_refine_ls_weighting_details 'calc w=1/[\s^2^(Fo^2^)+(0.0373P)^2^+0.0000P] where P=(Fo^2^+2Fc^2^)/3'
_refine_ls_weighting_scheme calc
_refine_ls_wR_factor_gt 0.1254
_refine_ls_wR_factor_ref 0.1588
_reflns_number_gt 6559
_reflns_number_total 10777
_reflns_threshold_expression >2sigma(I)
_cod_data_source_file ic302173g_si_002_2.cif
_cod_data_source_block 2
_cod_database_code 4334112

loop_
_symmetry_equiv_pos_as_xyz
'x, y, z'
'-x, -y, -z'

loop_
_atom_site_label
_atom_site_type_symbol
_atom_site_fract_x
_atom_site_fract_y
_atom_site_fract_z
_atom_site_U_iso_or_equiv
_atom_site_adp_type
_atom_site_occupancy
_atom_site_symmetry_multiplicity
_atom_site_calc_flag
_atom_site_refinement_flags
C1 C 0.6975(6) 0.8891(4) 0.1285(4) 0.0373(15) Uani 1 1 d .
C2 C 0.6977(6) 0.9764(4) 0.3605(4) 0.0350(14) Uani 1 1 d .
C5 C 0.5668(6) 1.0558(4) 0.1370(3) 0.0409(16) Uani 1 1 d .
H5 H 0.5236 1.0037 0.1004 0.049 Uiso 1 1 calc R
C6 C 0.5362(6) 1.1314(4) 0.1140(4) 0.0425(16) Uani 1 1 d .
H6 H 0.4745 1.1307 0.0632 0.051 Uiso 1 1 calc R
C7 C 0.5993(7) 1.2096(4) 0.1682(4) 0.0458(17) Uani 1 1 d .
C8 C 0.6909(6) 1.2076(4) 0.2422(4) 0.0404(16) Uani 1 1 d .
H8 H 0.7353 1.2590 0.2795 0.048 Uiso 1 1 calc R
C9 C 0.7154(6) 1.1288(4) 0.2600(3) 0.0415(17) Uani 1 1 d .
H9 H 0.7775 1.1286 0.3104 0.050 Uiso 1 1 calc R
C10 C 0.6296(8) 1.3651(4) 0.1953(4) 0.067(2) Uani 1 1 d .
H10A H 0.5959 1.4109 0.1694 0.100 Uiso 1 1 calc R
H10B H 0.7274 1.3754 0.2051 0.100 Uiso 1 1 calc R
H10C H 0.6090 1.3645 0.2464 0.100 Uiso 1 1 calc R
C11 C 0.9623(6) 1.0289(4) 0.2260(3) 0.0411(16) Uani 1 1 d .
H11 H 0.9060 1.0301 0.1740 0.049 Uiso 1 1 calc R
C12 C 1.0996(6) 1.0703(4) 0.2474(3) 0.0400(15) Uani 1 1 d .
H12 H 1.1340 1.1007 0.2111 0.048 Uiso 1 1 calc R
C13 C 1.1858(6) 1.0663(4) 0.3235(4) 0.0398(16) Uani 1 1 d .
C14 C 1.1289(6) 1.0220(4) 0.3767(3) 0.0394(15) Uani 1 1 d .
H14 H 1.1836 1.0177 0.4282 0.047 Uiso 1 1 calc R
C15 C 0.9916(6) 0.9852(4) 0.3513(3) 0.0381(15) Uani 1 1 d .
H15 H 0.9542 0.9571 0.3878 0.046 Uiso 1 1 calc R
C16 C 1.3854(7) 1.1499(5) 0.2996(4) 0.066(2) Uani 1 1 d .
H16A H 1.4825 1.1697 0.3266 0.099 Uiso 1 1 calc R
H16B H 1.3456 1.1996 0.2906 0.099 Uiso 1 1 calc R
H16C H 1.3706 1.1136 0.2479 0.099 Uiso 1 1 calc R
C17 C 0.3946(6) 0.9122(4) 0.2440(4) 0.0408(16) Uani 1 1 d .
H17 H 0.4314 0.9640 0.2818 0.049 Uiso 1 1 calc R
C18 C 0.2575(7) 0.8761(4) 0.2261(4) 0.0460(17) Uani 1 1 d .
H18 H 0.2031 0.9028 0.2513 0.055 Uiso 1 1 calc R
C19 C 0.1998(6) 0.7986(4) 0.1693(4) 0.0418(16) Uani 1 1 d .
C20 C 0.2843(6) 0.7623(4) 0.1339(4) 0.0449(17) Uani 1 1 d .
H20 H 0.2496 0.7105 0.0960 0.054 Uiso 1 1 calc R
C21 C 0.4213(6) 0.8032(4) 0.1550(4) 0.0443(17) Uani 1 1 d .
H21 H 0.4771 0.7782 0.1295 0.053 Uiso 1 1 calc R
C22 C -0.0016(7) 0.6883(5) 0.0954(4) 0.070(3) Uani 1 1 d .
H22A H -0.0978 0.6733 0.0909 0.105 Uiso 1 1 calc R
H22B H 0.0401 0.6414 0.1126 0.105 Uiso 1 1 calc R
H22C H 0.0093 0.6979 0.0431 0.105 Uiso 1 1 calc R
C23 C 0.8097(6) 0.7675(4) 0.2550(3) 0.0390(15) Uani 1 1 d .
H23 H 0.8546 0.7900 0.2191 0.047 Uiso 1 1 calc R
C24 C 0.6612(6) 0.7773(4) 0.3301(3) 0.0397(15) Uani 1 1 d .
H24 H 0.6017 0.8068 0.3477 0.048 Uiso 1 1 calc R
C25 C 0.6773(6) 0.6989(4) 0.3561(4) 0.0431(16) Uani 1 1 d .
H25 H 0.6289 0.6769 0.3907 0.052 Uiso 1 1 calc R
C26 C 0.7618(7) 0.6544(4) 0.3320(4) 0.0415(16) Uani 1 1 d .
C27 C 0.8317(7) 0.6891(4) 0.2792(4) 0.0480(17) Uani 1 1 d .
H27 H 0.8912 0.6603 0.2608 0.058 Uiso 1 1 calc R
C28 C 0.7155(8) 0.5411(4) 0.4067(4) 0.070(2) Uani 1 1 d .
H28A H 0.7400 0.4870 0.4180 0.105 Uiso 1 1 calc R
H28B H 0.6179 0.5305 0.3814 0.105 Uiso 1 1 calc R
H28C H 0.7412 0.5819 0.4570 0.105 Uiso 1 1 calc R
N1 N 0.7020(6) 0.8662(4) 0.0629(3) 0.0527(16) Uani 1 1 d .
N2 N 0.7071(6) 0.9978(4) 0.4286(3) 0.0536(16) Uani 1 1 d .
N3 N 0.6556(4) 1.0511(3) 0.2094(3) 0.0323(12) Uani 1 1 d .
N4 N 0.4794(5) 0.8773(3) 0.2103(3) 0.0348(12) Uani 1 1 d .
N5 N 0.7286(5) 0.8122(3) 0.2803(3) 0.0327(11) Uani 1 1 d .
N6 N 0.9060(5) 0.9866(3) 0.2775(3) 0.0337(12) Uani 1 1 d .
O1 O 0.0640(4) 0.7671(3) 0.1549(3) 0.0617(14) Uani 1 1 d .
O2 O 0.5644(5) 1.2819(3) 0.1425(3) 0.0605(14) Uani 1 1 d .
O3 O 1.3220(4) 1.1001(3) 0.3502(3) 0.0566(14) Uani 1 1 d .
O4 O 0.7861(5) 0.5768(3) 0.3525(3) 0.0632(14) Uani 1 1 d .
Ru1 Ru 0.69333(5) 0.93185(3) 0.24378(3) 0.03144(15) Uani 1 1 d .
C3 C 0.3470(7) 0.3934(4) 0.3015(4) 0.0379(15) Uani 1 1 d .
C4 C -0.0010(7) 0.4794(4) 0.1999(3) 0.0361(15) Uani 1 1 d .
C29 C 0.2385(7) 0.6305(4) 0.3117(3) 0.0417(16) Uani 1 1 d .
H29 H 0.1860 0.6302 0.2583 0.050 Uiso 1 1 calc R
C30 C 0.2969(7) 0.7103(4) 0.3636(4) 0.0485(18) Uani 1 1 d .
H30 H 0.2864 0.7623 0.3444 0.058 Uiso 1 1 calc R
C31 C 0.3699(7) 0.7124(4) 0.4430(4) 0.0466(18) Uani 1 1 d .
C32 C 0.3847(7) 0.6326(4) 0.4685(4) 0.0482(18) Uani 1 1 d .
H32 H 0.4339 0.6315 0.5222 0.058 Uiso 1 1 calc R
C33 C 0.3260(6) 0.5560(4) 0.4134(3) 0.0426(16) Uani 1 1 d .
H33 H 0.3362 0.5033 0.4312 0.051 Uiso 1 1 calc R
C34 C 0.4324(8) 0.8684(4) 0.4732(4) 0.065(2) Uani 1 1 d .
H34A H 0.4797 0.9147 0.5189 0.097 Uiso 1 1 calc R
H34B H 0.3391 0.8734 0.4513 0.097 Uiso 1 1 calc R
H34C H 0.4780 0.8727 0.4315 0.097 Uiso 1 1 calc R
C35 C 0.0077(7) 0.4142(4) 0.3728(3) 0.0450(17) Uani 1 1 d .
H35 H -0.0111 0.4674 0.3603 0.054 Uiso 1 1 calc R
C36 C -0.0428(7) 0.3788(5) 0.4299(4) 0.0529(19) Uani 1 1 d .
H36 H -0.0932 0.4085 0.4560 0.063 Uiso 1 1 calc R
C37 C -0.0204(7) 0.2996(4) 0.4496(4) 0.0486(19) Uani 1 1 d .
C38 C 0.0526(7) 0.2578(4) 0.4086(4) 0.0458(17) Uani 1 1 d .
H38 H 0.0692 0.2035 0.4187 0.055 Uiso 1 1 calc R
C39 C 0.1010(7) 0.2991(4) 0.3514(4) 0.0446(17) Uani 1 1 d .
H39 H 0.1496 0.2701 0.3234 0.053 Uiso 1 1 calc R
C40 C -0.0507(8) 0.1865(4) 0.5282(4) 0.065(2) Uani 1 1 d .
H40A H -0.0940 0.1723 0.5695 0.097 Uiso 1 1 calc R
H40B H 0.0463 0.1900 0.5491 0.097 Uiso 1 1 calc R
H40C H -0.0899 0.1419 0.4804 0.097 Uiso 1 1 calc R
C41 C -0.0364(6) 0.2760(4) 0.1435(3) 0.0413(16) Uani 1 1 d .
H41 H -0.0946 0.2998 0.1677 0.050 Uiso 1 1 calc R
C42 C -0.0910(7) 0.1998(4) 0.0868(4) 0.0446(17) Uani 1 1 d .
H42 H -0.1841 0.1733 0.0735 0.053 Uiso 1 1 calc R
C43 C -0.0091(7) 0.1638(4) 0.0506(4) 0.0445(17) Uani 1 1 d .
C44 C 0.1320(6) 0.2059(4) 0.0724(4) 0.0426(16) Uani 1 1 d .
H44 H 0.1921 0.1836 0.0487 0.051 Uiso 1 1 calc R
C45 C 0.1763(6) 0.2810(4) 0.1296(3) 0.0387(15) Uani 1 1 d .
H45 H 0.2692 0.3085 0.1445 0.046 Uiso 1 1 calc R
C46 C -0.1874(7) 0.0417(4) -0.0278(4) 0.066(2) Uani 1 1 d .
H46A H -0.2010 -0.0091 -0.0681 0.099 Uiso 1 1 calc R
H46B H -0.2479 0.0781 -0.0500 0.099 Uiso 1 1 calc R
H46C H -0.2070 0.0235 0.0201 0.099 Uiso 1 1 calc R
C47 C 0.1970(6) 0.4927(4) 0.0903(3) 0.0403(16) Uani 1 1 d .
H47 H 0.1033 0.4669 0.0721 0.048 Uiso 1 1 calc R
C48 C 0.2571(6) 0.5279(4) 0.0353(3) 0.0412(16) Uani 1 1 d .
H48 H 0.2054 0.5253 -0.0187 0.049 Uiso 1 1 calc R
C49 C 0.3966(7) 0.5672(4) 0.0622(3) 0.0406(16) Uani 1 1 d .
C50 C 0.4688(6) 0.5702(4) 0.1429(4) 0.0422(16) Uani 1 1 d .
H50 H 0.5620 0.5970 0.1630 0.051 Uiso 1 1 calc R
C51 C 0.4005(6) 0.5329(4) 0.1925(4) 0.0426(16) Uani 1 1 d .
H51 H 0.4507 0.5349 0.2468 0.051 Uiso 1 1 calc R
C52 C 0.5933(7) 0.6408(5) 0.0301(4) 0.063(2) Uani 1 1 d .
H52A H 0.6186 0.6616 -0.0155 0.094 Uiso 1 1 calc R
H52B H 0.6455 0.5990 0.0491 0.094 Uiso 1 1 calc R
H52C H 0.6123 0.6894 0.0737 0.094 Uiso 1 1 calc R
N7 N 0.4429(6) 0.3715(4) 0.3337(3) 0.0538(16) Uani 1 1 d .
N8 N -0.0934(6) 0.5067(4) 0.1708(3) 0.0525(16) Uani 1 1 d .
N9 N 0.2661(5) 0.4935(3) 0.1691(3) 0.0347(12) Uani 1 1 d .
N10 N 0.2542(5) 0.5536(3) 0.3349(3) 0.0386(13) Uani 1 1 d .
N11 N 0.0834(5) 0.3768(3) 0.3334(3) 0.0377(13) Uani 1 1 d .
N12 N 0.0974(5) 0.3175(3) 0.1654(3) 0.0373(13) Uani 1 1 d .
O6 O 0.4485(5) 0.5998(3) 0.0044(2) 0.0547(14) Uani 1 1 d .
O7 O -0.0486(5) 0.0898(3) -0.0062(3) 0.0587(14) Uani 1 1 d .
O8 O -0.0722(5) 0.2690(3) 0.5072(3) 0.0605(14) Uani 1 1 d .
O9 O 0.4330(6) 0.7843(3) 0.5000(3) 0.0698(17) Uani 1 1 d .
Ru2 Ru 0.17313(5) 0.43528(3) 0.25035(3) 0.03453(15) Uani 1 1 d .

loop_
_atom_site_aniso_label
_atom_site_aniso_U_11
_atom_site_aniso_U_22
_atom_site_aniso_U_33
_atom_site_aniso_U_23
_atom_site_aniso_U_13
_atom_site_aniso_U_12
C1 0.040(3) 0.025(3) 0.046(4) 0.013(3) 0.014(3) -0.002(3)
C2 0.030(3) 0.026(3) 0.046(4) 0.005(3) 0.012(3) 0.001(3)
C5 0.047(4) 0.034(4) 0.037(3) 0.006(3) 0.008(3) 0.002(3)
C6 0.041(4) 0.043(4) 0.041(3) 0.015(3) 0.004(3) 0.012(3)
C7 0.058(4) 0.033(4) 0.052(4) 0.022(3) 0.021(3) 0.010(3)
C8 0.040(4) 0.028(3) 0.048(4) 0.005(3) 0.010(3) 0.000(3)
C9 0.045(4) 0.030(3) 0.037(3) 0.005(3) 0.004(3) -0.008(3)
C10 0.090(6) 0.033(4) 0.085(5) 0.025(4) 0.033(5) 0.014(4)
C11 0.044(4) 0.042(4) 0.037(3) 0.015(3) 0.013(3) 0.004(3)
C12 0.038(3) 0.037(4) 0.045(4) 0.015(3) 0.011(3) 0.006(3)
C13 0.032(3) 0.037(4) 0.050(4) 0.010(3) 0.016(3) 0.003(3)
C14 0.038(3) 0.040(4) 0.040(3) 0.011(3) 0.009(3) 0.010(3)
C15 0.046(4) 0.032(3) 0.033(3) 0.011(2) 0.010(3) 0.000(3)
C16 0.045(4) 0.051(5) 0.105(6) 0.016(4) 0.038(4) -0.005(4)
C17 0.038(4) 0.033(3) 0.054(4) 0.005(3) 0.020(3) 0.007(3)
C18 0.052(4) 0.038(4) 0.057(4) 0.008(3) 0.029(3) 0.014(3)
C19 0.031(3) 0.037(4) 0.060(4) 0.022(3) 0.013(3) 0.006(3)
C20 0.039(4) 0.031(4) 0.058(4) -0.002(3) 0.012(3) 0.001(3)
C21 0.040(4) 0.033(4) 0.058(4) -0.001(3) 0.020(3) 0.003(3)
C22 0.049(4) 0.068(5) 0.075(5) 0.021(4) 0.007(4) -0.020(4)
C23 0.040(4) 0.037(4) 0.044(3) 0.014(3) 0.019(3) 0.006(3)
C24 0.037(3) 0.037(4) 0.051(4) 0.012(3) 0.020(3) 0.009(3)
C25 0.048(4) 0.033(4) 0.059(4) 0.020(3) 0.028(3) 0.010(3)
C26 0.042(4) 0.033(4) 0.050(4) 0.014(3) 0.012(3) 0.010(3)
C27 0.057(4) 0.037(4) 0.057(4) 0.006(3) 0.023(4) 0.020(3)
C28 0.074(5) 0.038(4) 0.099(6) 0.040(4) 0.019(5) 0.008(4)
N1 0.060(4) 0.050(4) 0.048(3) 0.009(3) 0.020(3) 0.006(3)
N2 0.066(4) 0.048(4) 0.045(3) 0.004(3) 0.021(3) 0.003(3)
N3 0.026(2) 0.030(3) 0.040(3) 0.011(2) 0.009(2) 0.002(2)
N4 0.035(3) 0.027(3) 0.043(3) 0.008(2) 0.012(2) 0.006(2)
N5 0.029(3) 0.031(3) 0.040(3) 0.005(2) 0.014(2) 0.008(2)
N6 0.038(3) 0.025(3) 0.035(3) 0.009(2) 0.010(2) 0.000(2)
O1 0.028(2) 0.062(3) 0.091(4) 0.004(3) 0.019(2) 0.004(2)
O2 0.079(4) 0.034(3) 0.067(3) 0.021(2) 0.012(3) 0.016(3)
O3 0.035(2) 0.073(4) 0.057(3) 0.018(2) 0.011(2) 0.001(3)
O4 0.074(4) 0.041(3) 0.087(4) 0.029(2) 0.029(3) 0.026(3)
Ru1 0.0325(3) 0.0255(3) 0.0342(3) 0.00844(19) 0.0082(2) 0.0022(2)
C3 0.041(4) 0.030(3) 0.040(4) 0.015(3) 0.009(3) 0.000(3)
C4 0.043(4) 0.028(3) 0.033(3) 0.006(2) 0.011(3) 0.000(3)
C29 0.054(4) 0.031(3) 0.034(3) 0.010(3) 0.003(3) 0.007(3)
C30 0.062(4) 0.030(4) 0.053(4) 0.015(3) 0.017(4) 0.006(3)
C31 0.055(4) 0.033(4) 0.045(4) 0.005(3) 0.015(3) -0.005(3)
C32 0.056(4) 0.043(4) 0.035(3) 0.002(3) 0.007(3) 0.000(3)
C33 0.054(4) 0.033(3) 0.036(3) 0.013(3) 0.004(3) 0.009(3)
C34 0.070(5) 0.038(4) 0.074(5) -0.003(4) 0.011(4) 0.007(4)
C35 0.057(4) 0.037(4) 0.047(4) 0.013(3) 0.020(3) 0.015(3)
C36 0.049(4) 0.063(5) 0.057(4) 0.012(4) 0.027(3) 0.020(4)
C37 0.050(4) 0.044(4) 0.047(4) 0.010(3) 0.016(3) -0.004(4)
C38 0.060(4) 0.028(3) 0.055(4) 0.019(3) 0.025(3) 0.004(3)
C39 0.057(4) 0.031(4) 0.050(4) 0.013(3) 0.021(3) 0.010(3)
C40 0.071(5) 0.049(5) 0.070(5) 0.029(4) 0.021(4) -0.008(4)
C41 0.031(3) 0.046(4) 0.048(4) 0.004(3) 0.017(3) 0.004(3)
C42 0.042(4) 0.037(4) 0.051(4) 0.002(3) 0.017(3) -0.002(3)
C43 0.056(4) 0.032(4) 0.045(4) 0.005(3) 0.020(3) 0.002(3)
C44 0.047(4) 0.036(4) 0.053(4) 0.006(3) 0.027(3) 0.012(3)
C45 0.038(3) 0.037(4) 0.045(3) 0.012(3) 0.019(3) 0.005(3)
C46 0.071(5) 0.037(4) 0.073(5) 0.001(3) 0.008(4) -0.005(4)
C47 0.037(3) 0.036(4) 0.041(3) 0.007(3) 0.010(3) -0.005(3)
C48 0.045(4) 0.045(4) 0.035(3) 0.010(3) 0.014(3) 0.009(3)
C49 0.054(4) 0.029(3) 0.041(3) 0.009(3) 0.022(3) 0.001(3)
C50 0.039(3) 0.036(4) 0.049(4) 0.011(3) 0.011(3) 0.002(3)
C51 0.038(4) 0.038(4) 0.046(4) 0.009(3) 0.007(3) 0.002(3)
C52 0.056(5) 0.058(5) 0.076(5) 0.011(4) 0.036(4) -0.008(4)
N7 0.063(4) 0.043(3) 0.049(3) 0.014(3) 0.010(3) 0.003(3)
N8 0.052(4) 0.049(4) 0.053(4) 0.016(3) 0.012(3) 0.006(3)
N9 0.035(3) 0.034(3) 0.034(3) 0.009(2) 0.011(2) 0.000(2)
N10 0.046(3) 0.030(3) 0.038(3) 0.013(2) 0.012(2) 0.002(2)
N11 0.041(3) 0.034(3) 0.039(3) 0.009(2) 0.016(2) 0.005(2)
N12 0.034(3) 0.034(3) 0.044(3) 0.009(2) 0.015(2) 0.002(2)
O6 0.049(3) 0.068(3) 0.050(3) 0.021(2) 0.023(2) -0.001(3)
O7 0.063(3) 0.036(3) 0.065(3) -0.013(2) 0.019(3) -0.003(2)
O8 0.068(3) 0.069(3) 0.059(3) 0.031(2) 0.039(3) 0.011(3)
O9 0.103(4) 0.038(3) 0.048(3) -0.003(2) 0.009(3) -0.008(3)
Ru2 0.0405(3) 0.0269(3) 0.0336(3) 0.00763(19) 0.0105(2) 0.0008(2)

loop_
_atom_type_symbol
_atom_type_description
_atom_type_scat_dispersion_real
_atom_type_scat_dispersion_imag
_atom_type_scat_source
C C 0.0033 0.0016 'International Tables Vol C Tables 4.2.6.8 and 6.1.1.4'
H H 0.0000 0.0000 'International Tables Vol C Tables 4.2.6.8 and 6.1.1.4'
N N 0.0061 0.0033 'International Tables Vol C Tables 4.2.6.8 and 6.1.1.4'
O O 0.0106 0.0060 'International Tables Vol C Tables 4.2.6.8 and 6.1.1.4'
Ru Ru -1.2594 0.8363 'International Tables Vol C Tables 4.2.6.8 and 6.1.1.4'

loop_
_geom_angle_atom_site_label_1
_geom_angle_atom_site_label_2
_geom_angle_atom_site_label_3
_geom_angle
N1 C1 Ru1 178.6(5)
N2 C2 Ru1 174.8(6)
N3 C5 C6 124.5(5)
C5 C6 C7 118.5(6)
O2 C7 C8 125.5(6)
O2 C7 C6 115.9(6)
C8 C7 C6 118.7(6)
C9 C8 C7 118.8(5)
N3 C9 C8 124.5(6)
N6 C11 C12 122.7(5)
C11 C12 C13 119.3(5)
O3 C13 C12 125.2(5)
O3 C13 C14 116.5(6)
C12 C13 C14 118.3(5)
C15 C14 C13 118.3(6)
N6 C15 C14 124.7(5)
N4 C17 C18 123.8(5)
C17 C18 C19 119.1(6)
O1 C19 C20 126.4(6)
O1 C19 C18 115.6(6)
C20 C19 C18 118.0(5)
C19 C20 C21 119.2(5)
N4 C21 C20 123.8(6)
N5 C23 C27 123.7(6)
N5 C24 C25 122.2(6)
C26 C25 C24 120.7(6)
C25 C26 O4 126.5(6)
C25 C26 C27 118.1(6)
O4 C26 C27 115.4(6)
C23 C27 C26 118.1(7)
C5 N3 C9 115.0(5)
C5 N3 Ru1 122.9(4)
C9 N3 Ru1 122.0(4)
C17 N4 C21 116.1(5)
C17 N4 Ru1 122.7(4)
C21 N4 Ru1 121.2(4)
C23 N5 C24 117.3(6)
C23 N5 Ru1 124.2(4)
C24 N5 Ru1 118.5(4)
C15 N6 C11 116.6(5)
C15 N6 Ru1 122.6(3)
C11 N6 Ru1 120.7(4)
C19 O1 C22 118.0(6)
C7 O2 C10 118.2(5)
C13 O3 C16 119.0(5)
C26 O4 C28 115.7(6)
C1 Ru1 C2 177.7(2)
C1 Ru1 N6 89.4(2)
C2 Ru1 N6 88.26(19)
C1 Ru1 N3 90.2(2)
C2 Ru1 N3 89.9(2)
N6 Ru1 N3 89.38(17)
C1 Ru1 N4 90.9(2)
C2 Ru1 N4 91.48(19)
N6 Ru1 N4 179.72(19)
N3 Ru1 N4 90.50(18)
C1 Ru1 N5 90.9(2)
C2 Ru1 N5 88.9(2)
N6 Ru1 N5 91.31(18)
N3 Ru1 N5 178.68(17)
N4 Ru1 N5 88.81(18)
N7 C3 Ru2 176.6(6)
N8 C4 Ru2 176.7(5)
N10 C29 C30 122.9(6)
C31 C30 C29 119.7(6)
O9 C31 C30 126.5(6)
O9 C31 C32 115.6(6)
C30 C31 C32 117.9(5)
C33 C32 C31 119.3(6)
N10 C33 C32 123.0(6)
N11 C35 C36 123.6(7)
C35 C36 C37 120.7(7)
O8 C37 C38 125.2(7)
O8 C37 C36 117.4(7)
C38 C37 C36 117.4(6)
C37 C38 C39 118.0(7)
N11 C39 C38 125.3(7)
N12 C41 C42 123.0(6)
C43 C42 C41 119.8(6)
C42 C43 O7 126.2(6)
C42 C43 C44 118.5(5)
O7 C43 C44 115.3(6)
C45 C44 C43 117.2(6)
N12 C45 C44 125.1(5)
N9 C47 C48 123.7(5)
C47 C48 C49 118.5(5)
O6 C49 C50 126.1(5)
O6 C49 C48 115.1(5)
C50 C49 C48 118.8(5)
C51 C50 C49 118.4(5)
N9 C51 C50 124.9(6)
C51 N9 C47 115.7(5)
C51 N9 Ru2 121.5(4)
C47 N9 Ru2 122.8(3)
C29 N10 C33 117.1(5)
C29 N10 Ru2 120.8(4)
C33 N10 Ru2 122.1(4)
C39 N11 C35 115.0(5)
C39 N11 Ru2 121.2(4)
C35 N11 Ru2 123.8(4)
C45 N12 C41 116.3(5)
C45 N12 Ru2 122.6(4)
C41 N12 Ru2 121.1(4)
C49 O6 C52 116.7(5)
C43 O7 C46 118.2(5)
C37 O8 C40 118.2(6)
C31 O9 C34 116.9(5)
C3 Ru2 C4 179.1(2)
C3 Ru2 N9 90.4(2)
C4 Ru2 N9 89.6(2)
C3 Ru2 N12 89.6(2)
C4 Ru2 N12 91.3(2)
N9 Ru2 N12 90.01(17)
C3 Ru2 N11 88.6(2)
C4 Ru2 N11 91.4(2)
N9 Ru2 N11 178.9(2)
N12 Ru2 N11 90.30(17)
C3 Ru2 N10 89.3(2)
C4 Ru2 N10 89.8(2)
N9 Ru2 N10 88.92(17)
N12 Ru2 N10 178.47(19)
N11 Ru2 N10 90.75(17)

loop_
_geom_bond_atom_site_label_1
_geom_bond_atom_site_label_2
_geom_bond_distance
C1 N1 1.160(7)
C1 Ru1 2.036(6)
C2 N2 1.153(6)
C2 Ru1 2.036(6)
C5 N3 1.351(7)
C5 C6 1.362(9)
C6 C7 1.388(8)
C7 O2 1.342(8)
C7 C8 1.374(8)
C8 C9 1.363(9)
C9 N3 1.352(6)
C10 O2 1.438(7)
C11 N6 1.353(6)
C11 C12 1.378(7)
C12 C13 1.386(8)
C13 O3 1.341(7)
C13 C14 1.396(8)
C14 C15 1.360(8)
C15 N6 1.342(7)
C16 O3 1.437(7)
C17 N4 1.341(7)
C17 C18 1.362(8)
C18 C19 1.396(8)
C19 O1 1.345(7)
C19 C20 1.366(9)
C20 C21 1.373(8)
C21 N4 1.346(7)
C22 O1 1.439(7)
C23 N5 1.321(8)
C23 C27 1.385(9)
C24 N5 1.345(7)
C24 C25 1.382(8)
C25 C26 1.341(9)
C26 O4 1.357(8)
C26 C27 1.401(8)
C28 O4 1.430(8)
N3 Ru1 2.105(5)
N4 Ru1 2.114(4)
N5 Ru1 2.116(5)
N6 Ru1 2.103(4)
C3 N7 1.134(8)
C3 Ru2 2.043(7)
C4 N8 1.139(8)
C4 Ru2 2.062(7)
C29 N10 1.342(8)
C29 C30 1.385(7)
C30 C31 1.361(8)
C31 O9 1.343(6)
C31 C32 1.398(9)
C32 C33 1.372(7)
C33 N10 1.345(7)
C34 O9 1.450(8)
C35 N11 1.340(8)
C35 C36 1.355(8)
C36 C37 1.374(10)
C37 O8 1.339(7)
C37 C38 1.371(9)
C38 C39 1.387(8)
C39 N11 1.327(8)
C40 O8 1.427(8)
C41 N12 1.346(7)
C41 C42 1.377(7)
C42 C43 1.350(9)
C43 O7 1.354(7)
C43 C44 1.415(8)
C44 C45 1.368(7)
C45 N12 1.324(8)
C46 O7 1.420(7)
C47 N9 1.346(7)
C47 C48 1.376(7)
C48 C49 1.388(8)
C49 O6 1.354(6)
C49 C50 1.377(8)
C50 C51 1.361(8)
C51 N9 1.343(7)
C52 O6 1.441(7)
N9 Ru2 2.097(4)
N10 Ru2 2.109(4)
N11 Ru2 2.105(4)
N12 Ru2 2.104(4)
